data_7101518
loop_
_publ_author_name
'Masami Sakamoto'
'Tsutomu Fujita'
'Yoshio Kasashima'
'Hiroya Kawanishi'
'Takashi Mino'

_publ_section_title
;
Photochemical asymmetric synthesis of quartenary
chiral carbons using chiral-memory effect on beta-hydrogen abstraction
by thiocarbonyl group
;
_journal_issue 44
_journal_name_full 'Chemical Communications'
_journal_paper_doi 10.1039/b608513j
_journal_year 2006
_chemical_formula_sum 'C22 H19 N O S'
_chemical_formula_weight 345.44
_chemical_name_systematic
;
?
;
_space_group_IT_number 19
_symmetry_cell_setting orthorhombic
_symmetry_space_group_name_Hall 'P 2ac 2ab'
_symmetry_space_group_name_H-M 'P 21 21 21'
_atom_sites_solution_hydrogens geom
_atom_sites_solution_primary direct
_atom_sites_solution_secondary difmap
_audit_creation_method SHELXL-97
_cell_angle_alpha 90.00
_cell_angle_beta 90.00
_cell_angle_gamma 90.00
_cell_formula_units_Z 4
_cell_length_a 9.857(3)
_cell_length_b 11.082(3)
_cell_length_c 17.126(5)
_cell_measurement_reflns_used 22
_cell_measurement_temperature 298(2)
_cell_measurement_theta_max 29.89
_cell_measurement_theta_min 28.17
_cell_volume 1870.8(9)
_computing_cell_refinement 'Bruker FRAMBO'
_computing_data_collection 'Bruker FRAMBO'
_computing_data_reduction 'Bruker SAINT'
_computing_molecular_graphics 'Bruker SHELXTL'
_computing_publication_material 'Bruker SHELXTL'
_computing_structure_refinement 'SHELXL-97 (Sheldrick, 1997)'
_computing_structure_solution 'SHELXS-97 (Sheldrick, 1990)'
_diffrn_ambient_temperature 298(2)
_diffrn_measured_fraction_theta_full 1.000
_diffrn_measured_fraction_theta_max 1.000
_diffrn_measurement_device_type 'multiwire proportional'
_diffrn_measurement_method 'phi and omega scans'
_diffrn_radiation_monochromator graphite
_diffrn_radiation_source 'fine-focus sealed tube'
_diffrn_radiation_type CuK\a
_diffrn_radiation_wavelength 1.54178
_diffrn_reflns_av_R_equivalents 0.0000
_diffrn_reflns_av_sigmaI/netI 0.0059
_diffrn_reflns_limit_h_max 12
_diffrn_reflns_limit_h_min 0
_diffrn_reflns_limit_k_max 13
_diffrn_reflns_limit_k_min 0
_diffrn_reflns_limit_l_max 20
_diffrn_reflns_limit_l_min 0
_diffrn_reflns_number 2034
_diffrn_reflns_theta_full 70.04
_diffrn_reflns_theta_max 70.04
_diffrn_reflns_theta_min 4.75
_exptl_absorpt_coefficient_mu 1.590
_exptl_absorpt_correction_T_max 0.5036
_exptl_absorpt_correction_T_min 0.5036
_exptl_absorpt_correction_type none
_exptl_absorpt_process_details psiscan
_exptl_crystal_colour red
_exptl_crystal_density_diffrn 1.226
_exptl_crystal_density_method 'not measured'
_exptl_crystal_description cube
_exptl_crystal_F_000 728
_exptl_crystal_size_max 0.50
_exptl_crystal_size_mid 0.50
_exptl_crystal_size_min 0.50
_refine_diff_density_max 0.386
_refine_diff_density_min -0.679
_refine_diff_density_rms 0.143
_refine_ls_abs_structure_details 'Flack H D (1983), Acta Cryst. A39, 876-881'
_refine_ls_abs_structure_Flack 0.08(3)
_refine_ls_extinction_method none
_refine_ls_goodness_of_fit_ref 0.750
_refine_ls_hydrogen_treatment mixed
_refine_ls_matrix_type full
_refine_ls_number_parameters 227
_refine_ls_number_reflns 2034
_refine_ls_number_restraints 0
_refine_ls_restrained_S_all 0.750
_refine_ls_R_factor_all 0.0615
_refine_ls_R_factor_gt 0.0612
_refine_ls_shift/su_max 0.005
_refine_ls_shift/su_mean 0.001
_refine_ls_structure_factor_coef Fsqd
_refine_ls_weighting_details 'calc w=1/[\s^2^(Fo^2^)+(0.1672P)^2^+0.4368P] where P=(Fo^2^+2Fc^2^)/3'
_refine_ls_weighting_scheme calc
_refine_ls_wR_factor_gt 0.1447
_refine_ls_wR_factor_ref 0.1456
_reflns_number_gt 1999
_reflns_number_total 2034
_reflns_threshold_expression >2sigma(I)
_cod_data_source_file b608513j.txt
_cod_depositor_comments
;
The following automatic conversions were performed:
'_symmetry_cell_setting' value 'Orthorhombic' changed to 'orthorhombic'
according to '/home/saulius/struct/CIF-dictionaries/cif_core.dic'
dictionary named 'cif_core.dic' version 2.4.1 from 2010-06-29.

Automatic conversion script
Id: cif_fix_enum 1527 2010-12-29 10:47:43Z saulius 
;
_cod_original_sg_symbol_H-M P2(1)2(1)2(1)
_cod_database_code 7101518

loop_
_symmetry_equiv_pos_as_xyz
'x, y, z'
'-x+1/2, -y, z+1/2'
'-x, y+1/2, -z+1/2'
'x+1/2, -y+1/2, -z'

loop_
_atom_site_label
_atom_site_type_symbol
_atom_site_fract_x
_atom_site_fract_y
_atom_site_fract_z
_atom_site_U_iso_or_equiv
_atom_site_adp_type
_atom_site_occupancy
_atom_site_symmetry_multiplicity
_atom_site_calc_flag
_atom_site_refinement_flags
S1 S 0.69399(7) 0.98431(8) 0.06013(5) 0.0646(3) Uani 1 1 d .
O1 O 0.3052(2) 0.7995(2) -0.09982(12) 0.0597(5) Uani 1 1 d .
N1 N 0.4913(2) 0.8778(2) -0.04048(12) 0.0457(5) Uani 1 1 d .
C10 C 0.3160(3) 0.9741(2) 0.03992(14) 0.0449(5) Uani 1 1 d .
C17 C 0.5115(3) 0.8076(2) -0.17252(14) 0.0447(5) Uani 1 1 d .
C16 C 0.4252(3) 0.8286(2) -0.10151(15) 0.0450(5) Uani 1 1 d .
C4 C 0.5190(3) 0.9443(2) 0.17741(15) 0.0474(6) Uani 1 1 d .
C18 C 0.4793(4) 0.7107(3) -0.22068(18) 0.0617(8) Uani 1 1 d .
H18 H 0.4018 0.6651 -0.2109 0.074 Uiso 1 1 calc R
C2 C 0.4362(2) 0.8872(2) 0.03871(14) 0.0413(5) Uani 1 1 d .
C3 C 0.5467(3) 0.9407(2) 0.09186(15) 0.0432(6) Uani 1 1 d .
C21 C 0.7071(4) 0.8465(3) -0.25275(19) 0.0671(8) Uani 1 1 d .
H21 H 0.7830 0.8931 -0.2642 0.080 Uiso 1 1 calc R
C22 C 0.6259(4) 0.8752(3) -0.18965(17) 0.0541(6) Uani 1 1 d .
H22 H 0.6484 0.9407 -0.1583 0.065 Uiso 1 1 calc R
C5 C 0.4254(4) 1.0229(3) 0.2107(2) 0.0634(8) Uani 1 1 d .
H5 H 0.3735 1.0738 0.1795 0.076 Uiso 1 1 calc R
C1 C 0.4048(3) 0.7596(3) 0.06905(18) 0.0573(7) Uani 1 1 d .
H1A H 0.3395 0.7218 0.0354 0.086 Uiso 1 1 calc R
H1B H 0.3686 0.7647 0.1210 0.086 Uiso 1 1 calc R
H1C H 0.4866 0.7126 0.0697 0.086 Uiso 1 1 calc R
C19 C 0.5621(5) 0.6821(4) -0.2828(2) 0.0767(10) Uani 1 1 d .
H19 H 0.5404 0.6166 -0.3144 0.092 Uiso 1 1 calc R
C11 C 0.3323(4) 1.0887(3) 0.00890(18) 0.0631(8) Uani 1 1 d .
H11 H 0.4129 1.1088 -0.0162 0.076 Uiso 1 1 calc R
C20 C 0.6749(4) 0.7480(4) -0.29890(19) 0.0738(9) Uani 1 1 d .
H20 H 0.7303 0.7270 -0.3407 0.089 Uiso 1 1 calc R
C9 C 0.5945(4) 0.8697(3) 0.2253(2) 0.0658(8) Uani 1 1 d .
H9 H 0.6571 0.8168 0.2035 0.079 Uiso 1 1 calc R
C6 C 0.4111(5) 1.0239(4) 0.2915(2) 0.0824(12) Uani 1 1 d .
H6 H 0.3483 1.0759 0.3142 0.099 Uiso 1 1 calc R
C15 C 0.1936(3) 0.9455(4) 0.0754(2) 0.0700(9) Uani 1 1 d .
H15 H 0.1795 0.8685 0.0954 0.084 Uiso 1 1 calc R
C8 C 0.5774(6) 0.8734(4) 0.3053(2) 0.0874(13) Uani 1 1 d .
H8 H 0.6283 0.8225 0.3369 0.105 Uiso 1 1 calc R
C7 C 0.4865(6) 0.9508(4) 0.3383(2) 0.0886(14) Uani 1 1 d .
H7 H 0.4761 0.9537 0.3922 0.106 Uiso 1 1 calc R
C12 C 0.2294(5) 1.1739(4) 0.0149(2) 0.0871(13) Uani 1 1 d .
H12 H 0.2410 1.2508 -0.0057 0.105 Uiso 1 1 calc R
C14 C 0.0926(4) 1.0314(5) 0.0810(3) 0.0932(14) Uani 1 1 d .
H14 H 0.0113 1.0117 0.1054 0.112 Uiso 1 1 calc R
C13 C 0.1098(5) 1.1431(5) 0.0518(3) 0.0947(15) Uani 1 1 d .
H13 H 0.0408 1.1999 0.0566 0.114 Uiso 1 1 calc R

loop_
_atom_site_aniso_label
_atom_site_aniso_U_11
_atom_site_aniso_U_22
_atom_site_aniso_U_33
_atom_site_aniso_U_23
_atom_site_aniso_U_13
_atom_site_aniso_U_12
S1 0.0446(4) 0.0881(5) 0.0610(4) -0.0180(4) 0.0057(3) -0.0181(3)
O1 0.0433(10) 0.0796(13) 0.0562(10) -0.0030(10) -0.0054(9) -0.0090(10)
N1 0.0413(11) 0.0541(11) 0.0417(10) -0.0078(9) 0.0015(9) -0.0020(9)
C10 0.0400(12) 0.0533(13) 0.0416(11) 0.0015(10) 0.0008(10) 0.0021(11)
C17 0.0452(12) 0.0471(11) 0.0418(11) 0.0033(10) -0.0054(10) 0.0036(11)
C16 0.0408(12) 0.0471(12) 0.0471(12) 0.0006(10) -0.0041(11) 0.0023(10)
C4 0.0486(14) 0.0478(11) 0.0458(12) -0.0079(10) 0.0019(12) -0.0032(11)
C18 0.0615(17) 0.0680(17) 0.0555(15) -0.0100(14) -0.0031(14) -0.0059(15)
C2 0.0393(12) 0.0422(11) 0.0426(11) 0.0013(9) 0.0017(10) -0.0027(10)
C3 0.0431(13) 0.0392(10) 0.0474(12) -0.0049(9) -0.0003(10) 0.0018(10)
C21 0.0653(19) 0.0780(19) 0.0579(16) 0.0098(15) 0.0125(15) -0.0076(17)
C22 0.0619(16) 0.0509(13) 0.0496(13) 0.0050(11) 0.0021(13) -0.0066(12)
C5 0.0624(17) 0.0650(16) 0.0626(16) -0.0202(14) 0.0025(14) 0.0062(15)
C1 0.0686(17) 0.0436(12) 0.0596(15) 0.0057(12) -0.0067(15) -0.0097(13)
C19 0.088(2) 0.083(2) 0.0589(17) -0.0207(17) 0.0043(18) -0.004(2)
C11 0.074(2) 0.0557(15) 0.0595(15) 0.0131(13) 0.0096(15) 0.0122(16)
C20 0.082(2) 0.091(2) 0.0487(14) -0.0041(16) 0.0109(17) 0.010(2)
C9 0.074(2) 0.0631(17) 0.0599(17) -0.0028(14) -0.0064(16) 0.0086(16)
C6 0.086(3) 0.091(2) 0.070(2) -0.034(2) 0.026(2) -0.008(2)
C15 0.0478(16) 0.083(2) 0.079(2) 0.0050(18) 0.0132(16) -0.0019(16)
C8 0.127(4) 0.081(2) 0.0543(17) 0.0071(17) -0.011(2) -0.003(3)
C7 0.125(4) 0.092(2) 0.0494(15) -0.0119(18) 0.012(2) -0.035(3)
C12 0.121(3) 0.074(2) 0.0660(19) 0.0101(17) -0.002(2) 0.042(2)
C14 0.0514(19) 0.126(4) 0.103(3) 0.002(3) 0.019(2) 0.027(2)
C13 0.089(3) 0.123(4) 0.072(2) -0.005(2) 0.000(2) 0.061(3)

loop_
_atom_type_symbol
_atom_type_description
_atom_type_scat_dispersion_real
_atom_type_scat_dispersion_imag
_atom_type_scat_source
C C 0.0181 0.0091 'International Tables Vol C Tables 4.2.6.8 and 6.1.1.4'
H H 0.0000 0.0000 'International Tables Vol C Tables 4.2.6.8 and 6.1.1.4'
N N 0.0311 0.0180 'International Tables Vol C Tables 4.2.6.8 and 6.1.1.4'
O O 0.0492 0.0322 'International Tables Vol C Tables 4.2.6.8 and 6.1.1.4'
S S 0.3331 0.5567 'International Tables Vol C Tables 4.2.6.8 and 6.1.1.4'

loop_
_geom_angle_atom_site_label_1
_geom_angle_atom_site_label_2
_geom_angle_atom_site_label_3
_geom_angle
C16 N1 C2 124.6(2)
C11 C10 C15 118.5(3)
C11 C10 C2 118.9(2)
C15 C10 C2 122.5(3)
C22 C17 C18 118.5(3)
C22 C17 C16 123.3(2)
C18 C17 C16 118.1(3)
O1 C16 N1 123.7(3)
O1 C16 C17 121.6(3)
N1 C16 C17 114.6(2)
C9 C4 C5 119.2(3)
C9 C4 C3 117.9(3)
C5 C4 C3 122.7(3)
C19 C18 C17 120.0(3)
C19 C18 H18 120.0
C17 C18 H18 120.0
N1 C2 C3 108.2(2)
N1 C2 C10 110.2(2)
C3 C2 C10 107.4(2)
N1 C2 C1 108.8(2)
C3 C2 C1 107.3(2)
C10 C2 C1 114.8(2)
C4 C3 C2 117.5(2)
C4 C3 S1 119.0(2)
C2 C3 S1 123.35(19)
C20 C21 C22 119.7(3)
C20 C21 H21 120.2
C22 C21 H21 120.2
C21 C22 C17 120.8(3)
C21 C22 H22 119.6
C17 C22 H22 119.6
C4 C5 C6 118.7(3)
C4 C5 H5 120.7
C6 C5 H5 120.7
C2 C1 H1A 109.5
C2 C1 H1B 109.5
H1A C1 H1B 109.5
C2 C1 H1C 109.5
H1A C1 H1C 109.5
H1B C1 H1C 109.5
C20 C19 C18 121.2(3)
C20 C19 H19 119.4
C18 C19 H19 119.4
C12 C11 C10 120.7(3)
C12 C11 H11 119.7
C10 C11 H11 119.7
C21 C20 C19 119.7(3)
C21 C20 H20 120.1
C19 C20 H20 120.1
C4 C9 C8 120.4(4)
C4 C9 H9 119.8
C8 C9 H9 119.8
C7 C6 C5 121.7(4)
C7 C6 H6 119.2
C5 C6 H6 119.2
C14 C15 C10 120.0(4)
C14 C15 H15 120.0
C10 C15 H15 120.0
C7 C8 C9 120.7(4)
C7 C8 H8 119.7
C9 C8 H8 119.7
C8 C7 C6 119.4(3)
C8 C7 H7 120.3
C6 C7 H7 120.3
C11 C12 C13 119.3(4)
C11 C12 H12 120.3
C13 C12 H12 120.3
C13 C14 C15 121.2(4)
C13 C14 H14 119.4
C15 C14 H14 119.4
C14 C13 C12 120.3(4)
C14 C13 H13 119.8
C12 C13 H13 119.8

loop_
_geom_bond_atom_site_label_1
_geom_bond_atom_site_label_2
_geom_bond_distance
S1 C3 1.624(3)
O1 C16 1.226(3)
N1 C16 1.347(3)
N1 C2 1.465(3)
C10 C11 1.386(4)
C10 C15 1.388(4)
C10 C2 1.526(3)
C17 C22 1.386(4)
C17 C18 1.391(4)
C17 C16 1.502(4)
C4 C9 1.382(4)
C4 C5 1.391(4)
C4 C3 1.491(4)
C18 C19 1.379(5)
C18 H18 0.9300
C2 C3 1.538(4)
C2 C1 1.538(3)
C21 C20 1.385(6)
C21 C22 1.382(5)
C21 H21 0.9300
C22 H22 0.9300
C5 C6 1.392(5)
C5 H5 0.9300
C1 H1A 0.9600
C1 H1B 0.9600
C1 H1C 0.9600
C19 C20 1.358(6)
C19 H19 0.9300
C11 C12 1.389(5)
C11 H11 0.9300
C20 H20 0.9300
C9 C8 1.381(5)
C9 H9 0.9300
C6 C7 1.360(7)
C6 H6 0.9300
C15 C14 1.380(6)
C15 H15 0.9300
C8 C7 1.363(7)
C8 H8 0.9300
C7 H7 0.9300
C12 C13 1.381(7)
C12 H12 0.9300
C14 C13 1.346(8)
C14 H14 0.9300
C13 H13 0.9300

loop_
_geom_torsion_atom_site_label_1
_geom_torsion_atom_site_label_2
_geom_torsion_atom_site_label_3
_geom_torsion_atom_site_label_4
_geom_torsion
C2 N1 C16 O1 9.2(4)
C2 N1 C16 C17 -168.8(2)
C22 C17 C16 O1 154.9(3)
C18 C17 C16 O1 -29.1(4)
C22 C17 C16 N1 -27.0(4)
C18 C17 C16 N1 148.9(3)
C22 C17 C18 C19 1.4(5)
C16 C17 C18 C19 -174.7(3)
C16 N1 C2 C3 176.2(2)
C16 N1 C2 C10 -66.7(3)
C16 N1 C2 C1 60.0(3)
C11 C10 C2 N1 -52.6(3)
C15 C10 C2 N1 131.7(3)
C11 C10 C2 C3 65.1(3)
C15 C10 C2 C3 -110.7(3)
C11 C10 C2 C1 -175.8(3)
C15 C10 C2 C1 8.5(4)
C9 C4 C3 C2 111.3(3)
C5 C4 C3 C2 -71.6(3)
C9 C4 C3 S1 -64.6(3)
C5 C4 C3 S1 112.5(3)
N1 C2 C3 C4 -172.6(2)
C10 C2 C3 C4 68.5(3)
C1 C2 C3 C4 -55.4(3)
N1 C2 C3 S1 3.2(3)
C10 C2 C3 S1 -115.8(2)
C1 C2 C3 S1 120.4(2)
C20 C21 C22 C17 -0.9(5)
C18 C17 C22 C21 -0.6(4)
C16 C17 C22 C21 175.3(3)
C9 C4 C5 C6 0.1(5)
C3 C4 C5 C6 -177.0(3)
C17 C18 C19 C20 -0.8(6)
C15 C10 C11 C12 1.5(5)
C2 C10 C11 C12 -174.4(3)
C22 C21 C20 C19 1.5(6)
C18 C19 C20 C21 -0.7(6)
C5 C4 C9 C8 -0.1(6)
C3 C4 C9 C8 177.1(4)
C4 C5 C6 C7 0.4(6)
C11 C10 C15 C14 -1.7(5)
C2 C10 C15 C14 174.1(4)
C4 C9 C8 C7 -0.3(7)
C9 C8 C7 C6 0.8(7)
C5 C6 C7 C8 -0.9(7)
C10 C11 C12 C13 -0.4(6)
C10 C15 C14 C13 0.7(7)
C15 C14 C13 C12 0.5(8)
C11 C12 C13 C14 -0.7(7)

loop_
_cod_related_entry_id
_cod_related_entry_database
_cod_related_entry_code
1 ChemSpider 28409670
